data_2230021
loop_
_publ_author_name
'Alen, Jo'
'Dobrza\'nska, Liliana'
'Van Meervelt, Luc'
'De Borggraeve, Wim M.'

_publ_section_title
;
 2-(4-Methoxybenzyl)-4,6-diphenyl-2,5-diazabicyclo[2.2.2]oct-5-en-3-one
;
_journal_coeditor_code HG5019
_journal_issue 5
_journal_name_full 'Acta Crystallographica Section E'
_journal_page_first o1070
_journal_page_last o1071
_journal_paper_doi 10.1107/S1600536811012165
_journal_volume 67
_journal_year 2011
_chemical_formula_iupac 'C26 H24 N2 O2'
_chemical_formula_moiety 'C26 H24 N2 O2'
_chemical_formula_sum 'C26 H24 N2 O2'
_chemical_formula_weight 396.47
_chemical_name_systematic
;
2-(4-Methoxybenzyl)-4,6-diphenyl-2,5-diazabicyclo[2.2.2]oct-5-en-3-one
;
_space_group_IT_number 2
_symmetry_cell_setting triclinic
_symmetry_space_group_name_Hall '-P 1'
_symmetry_space_group_name_H-M 'P -1'
_atom_sites_solution_hydrogens geom
_atom_sites_solution_primary direct
_atom_sites_solution_secondary difmap
_audit_creation_method SHELXL-97
_cell_angle_alpha 85.4970(10)
_cell_angle_beta 89.9000(10)
_cell_angle_gamma 76.1440(10)
_cell_formula_units_Z 2
_cell_length_a 6.27700(10)
_cell_length_b 11.5684(2)
_cell_length_c 14.1443(2)
_cell_measurement_reflns_used 3657
_cell_measurement_temperature 100(2)
_cell_measurement_theta_max 68.388
_cell_measurement_theta_min 3.949
_cell_volume 993.97(3)
_computing_cell_refinement 'SAINT (Bruker, 2002)'
_computing_data_collection 'SMART (Bruker, 2001)'
_computing_data_reduction 'SAINT (Bruker, 2002)'
_computing_molecular_graphics '<i>Mercury</i> (Macrae <i>et al.</i>, 2008)'
_computing_publication_material 'SHELXL97 (Sheldrick, 2008)'
_computing_structure_refinement 'SHELXL97 (Sheldrick, 2008)'
_computing_structure_solution 'SHELXS97 (Sheldrick, 2008)'
_diffrn_ambient_temperature 100(2)
_diffrn_measured_fraction_theta_full 0.960
_diffrn_measured_fraction_theta_max 0.950
_diffrn_measurement_device_type 'Bruker SMART 6000'
_diffrn_measurement_method '\w and \f scans'
_diffrn_radiation_monochromator 'crossed G\"obel mirrors'
_diffrn_radiation_source 'fine-focus sealed tube'
_diffrn_radiation_type CuK\a
_diffrn_radiation_wavelength 1.54178
_diffrn_reflns_av_R_equivalents 0.0278
_diffrn_reflns_av_sigmaI/netI 0.0295
_diffrn_reflns_limit_h_max 7
_diffrn_reflns_limit_h_min -7
_diffrn_reflns_limit_k_max 13
_diffrn_reflns_limit_k_min -13
_diffrn_reflns_limit_l_max 16
_diffrn_reflns_limit_l_min -16
_diffrn_reflns_number 10093
_diffrn_reflns_theta_full 67.70
_diffrn_reflns_theta_max 68.48
_diffrn_reflns_theta_min 3.95
_exptl_absorpt_coefficient_mu 0.665
_exptl_absorpt_correction_T_max 0.9068
_exptl_absorpt_correction_T_min 0.8054
_exptl_absorpt_correction_type multi-scan
_exptl_absorpt_process_details '(SADABS; Sheldrick, 1997)'
_exptl_crystal_colour colorless
_exptl_crystal_density_diffrn 1.325
_exptl_crystal_density_method 'not measured'
_exptl_crystal_description block
_exptl_crystal_F_000 420
_exptl_crystal_size_max 0.34
_exptl_crystal_size_mid 0.18
_exptl_crystal_size_min 0.15
_refine_diff_density_max 0.245
_refine_diff_density_min -0.271
_refine_ls_extinction_method none
_refine_ls_goodness_of_fit_ref 1.049
_refine_ls_hydrogen_treatment constr
_refine_ls_matrix_type full
_refine_ls_number_parameters 272
_refine_ls_number_reflns 3473
_refine_ls_number_restraints 0
_refine_ls_restrained_S_all 1.049
_refine_ls_R_factor_all 0.0470
_refine_ls_R_factor_gt 0.0391
_refine_ls_shift/su_max 0.000
_refine_ls_shift/su_mean 0.000
_refine_ls_structure_factor_coef Fsqd
_refine_ls_weighting_details 'calc w=1/[\s^2^(Fo^2^)+(0.0591P)^2^+0.2042P] where P=(Fo^2^+2Fc^2^)/3'
_refine_ls_weighting_scheme calc
_refine_ls_wR_factor_gt 0.0990
_refine_ls_wR_factor_ref 0.1049
_reflns_number_gt 2894
_reflns_number_total 3473
_reflns_threshold_expression >2sigma(I)
_cod_data_source_file hg5019.cif
_cod_data_source_block I
_cod_database_code 2230021
_cod_database_fobs_code 2230021

loop_
_symmetry_equiv_pos_as_xyz
'x, y, z'
'-x, -y, -z'

loop_
_atom_site_type_symbol
_atom_site_label
_atom_site_fract_x
_atom_site_fract_y
_atom_site_fract_z
_atom_site_U_iso_or_equiv
_atom_site_adp_type
_atom_site_calc_flag
_atom_site_refinement_flags
_atom_site_occupancy
_atom_site_disorder_assembly
_atom_site_disorder_group
C C1 0.3365(2) 0.39618(12) 0.79614(10) 0.0184(3) Uani d . 1 . .
H H1 0.4452 0.3253 0.7747 0.022 Uiso calc R 1 . .
N N2 0.30988(19) 0.50050(10) 0.72762(8) 0.0182(3) Uani d . 1 . .
C C3 0.1528(2) 0.59721(12) 0.74710(9) 0.0169(3) Uani d . 1 . .
C C4 0.0393(2) 0.57044(12) 0.84081(9) 0.0162(3) Uani d . 1 . .
N N5 -0.04137(19) 0.46034(10) 0.83215(8) 0.0167(3) Uani d . 1 . .
C C6 0.1113(2) 0.37223(12) 0.80940(9) 0.0167(3) Uani d . 1 . .
C C7 0.2259(2) 0.54041(12) 0.91838(9) 0.0181(3) Uani d . 1 . .
H H7B 0.2907 0.6099 0.9226 0.022 Uiso calc R 1 . .
H H7A 0.1645 0.5227 0.9809 0.022 Uiso calc R 1 . .
C C8 0.4036(2) 0.43205(13) 0.89272(10) 0.0195(3) Uani d . 1 . .
H H8A 0.4150 0.3651 0.9420 0.023 Uiso calc R 1 . .
H H8B 0.5477 0.4527 0.8881 0.023 Uiso calc R 1 . .
C C9 -0.1499(2) 0.67346(12) 0.86188(10) 0.0170(3) Uani d . 1 . .
C C10 -0.1369(3) 0.74953(13) 0.93157(10) 0.0242(3) Uani d . 1 . .
H H10 -0.0042 0.7384 0.9670 0.029 Uiso calc R 1 . .
C C11 -0.3152(3) 0.84182(13) 0.95039(11) 0.0278(4) Uani d . 1 . .
H H11 -0.3041 0.8920 0.9992 0.033 Uiso calc R 1 . .
C C12 -0.5084(3) 0.86085(13) 0.89838(11) 0.0252(3) Uani d . 1 . .
H H12 -0.6301 0.9239 0.9113 0.030 Uiso calc R 1 . .
C C13 -0.5227(2) 0.78717(13) 0.82731(11) 0.0252(3) Uani d . 1 . .
H H13 -0.6542 0.8000 0.7907 0.030 Uiso calc R 1 . .
C C14 -0.3449(2) 0.69462(12) 0.80964(11) 0.0219(3) Uani d . 1 . .
H H14 -0.3566 0.6445 0.7608 0.026 Uiso calc R 1 . .
C C15 0.0681(2) 0.25323(12) 0.79874(10) 0.0184(3) Uani d . 1 . .
C C16 -0.1056(2) 0.22043(12) 0.84705(10) 0.0200(3) Uani d . 1 . .
H H16 -0.1934 0.2741 0.8872 0.024 Uiso calc R 1 . .
C C17 -0.1512(2) 0.11049(13) 0.83698(11) 0.0256(3) Uani d . 1 . .
H H17 -0.2689 0.0889 0.8705 0.031 Uiso calc R 1 . .
C C18 -0.0242(3) 0.03196(13) 0.77777(12) 0.0282(4) Uani d . 1 . .
H H18 -0.0539 -0.0439 0.7714 0.034 Uiso calc R 1 . .
C C19 0.1452(3) 0.06430(13) 0.72808(11) 0.0273(4) Uani d . 1 . .
H H19 0.2291 0.0116 0.6862 0.033 Uiso calc R 1 . .
C C20 0.1933(2) 0.17386(13) 0.73923(10) 0.0230(3) Uani d . 1 . .
H H20 0.3122 0.1947 0.7061 0.028 Uiso calc R 1 . .
C C21 0.4620(2) 0.49909(13) 0.64896(10) 0.0200(3) Uani d . 1 . .
H H21B 0.6110 0.4935 0.6746 0.024 Uiso calc R 1 . .
H H21A 0.4168 0.5750 0.6086 0.024 Uiso calc R 1 . .
C C22 0.4685(2) 0.39600(12) 0.58928(9) 0.0185(3) Uani d . 1 . .
C C23 0.2800(2) 0.38246(12) 0.54412(10) 0.0200(3) Uani d . 1 . .
H H23 0.1450 0.4391 0.5516 0.024 Uiso calc R 1 . .
C C24 0.2841(2) 0.28809(12) 0.48822(10) 0.0206(3) Uani d . 1 . .
H H24 0.1534 0.2800 0.4584 0.025 Uiso calc R 1 . .
C C25 0.4826(2) 0.20556(12) 0.47653(10) 0.0204(3) Uani d . 1 . .
C C26 0.6727(2) 0.21824(13) 0.52098(10) 0.0215(3) Uani d . 1 . .
H H26 0.8082 0.1624 0.5128 0.026 Uiso calc R 1 . .
C C27 0.6647(2) 0.31205(13) 0.57704(10) 0.0204(3) Uani d . 1 . .
H H27 0.7950 0.3193 0.6076 0.024 Uiso calc R 1 . .
O O28 0.50771(17) 0.10994(9) 0.42322(7) 0.0259(3) Uani d . 1 . .
C C29 0.3127(3) 0.08362(14) 0.38884(12) 0.0289(4) Uani d . 1 . .
H H29B 0.2193 0.0710 0.4424 0.043 Uiso calc R 1 . .
H H29C 0.3514 0.0112 0.3547 0.043 Uiso calc R 1 . .
H H29A 0.2334 0.1506 0.3458 0.043 Uiso calc R 1 . .
O O30 0.10832(16) 0.69324(8) 0.69944(7) 0.0208(2) Uani d . 1 . .

loop_
_atom_site_aniso_label
_atom_site_aniso_U_11
_atom_site_aniso_U_22
_atom_site_aniso_U_33
_atom_site_aniso_U_12
_atom_site_aniso_U_13
_atom_site_aniso_U_23
C1 0.0169(7) 0.0183(7) 0.0186(7) -0.0017(5) 0.0005(5) -0.0013(5)
N2 0.0193(6) 0.0193(6) 0.0159(6) -0.0043(5) 0.0026(5) -0.0015(5)
C3 0.0166(7) 0.0202(7) 0.0155(7) -0.0064(5) -0.0013(5) -0.0041(5)
C4 0.0177(7) 0.0169(7) 0.0151(7) -0.0060(5) -0.0002(5) -0.0025(5)
N5 0.0178(6) 0.0171(6) 0.0156(6) -0.0047(5) -0.0003(4) -0.0018(4)
C6 0.0178(7) 0.0186(7) 0.0126(6) -0.0026(5) -0.0012(5) 0.0002(5)
C7 0.0174(7) 0.0235(7) 0.0142(7) -0.0069(6) -0.0005(5) -0.0010(5)
C8 0.0170(8) 0.0245(7) 0.0169(7) -0.0054(6) -0.0006(5) 0.0002(6)
C9 0.0189(8) 0.0159(7) 0.0171(7) -0.0065(5) 0.0026(5) 0.0001(5)
C10 0.0262(8) 0.0232(8) 0.0229(8) -0.0042(6) -0.0026(6) -0.0045(6)
C11 0.0383(10) 0.0211(8) 0.0228(8) -0.0030(6) -0.0013(7) -0.0077(6)
C12 0.0263(8) 0.0164(7) 0.0304(8) -0.0001(6) 0.0059(6) -0.0030(6)
C13 0.0192(8) 0.0201(7) 0.0363(9) -0.0044(6) -0.0024(6) -0.0030(6)
C14 0.0225(8) 0.0173(7) 0.0268(8) -0.0049(6) -0.0013(6) -0.0070(6)
C15 0.0187(8) 0.0172(7) 0.0177(7) -0.0015(5) -0.0055(5) -0.0004(5)
C16 0.0176(8) 0.0190(7) 0.0225(7) -0.0023(5) -0.0050(5) -0.0021(6)
C17 0.0198(8) 0.0238(8) 0.0333(8) -0.0064(6) -0.0054(6) 0.0003(6)
C18 0.0304(9) 0.0172(7) 0.0365(9) -0.0043(6) -0.0121(7) -0.0033(6)
C19 0.0312(9) 0.0199(7) 0.0274(8) 0.0024(6) -0.0051(6) -0.0074(6)
C20 0.0232(8) 0.0208(7) 0.0225(7) -0.0004(6) -0.0017(6) -0.0013(6)
C21 0.0198(8) 0.0227(7) 0.0189(7) -0.0074(6) 0.0040(5) -0.0034(6)
C22 0.0214(8) 0.0212(7) 0.0140(7) -0.0074(6) 0.0023(5) 0.0002(5)
C23 0.0190(8) 0.0207(7) 0.0196(7) -0.0034(6) 0.0018(5) -0.0006(6)
C24 0.0209(8) 0.0230(7) 0.0193(7) -0.0082(6) -0.0012(6) -0.0005(6)
C25 0.0268(8) 0.0184(7) 0.0171(7) -0.0075(6) 0.0019(6) -0.0020(5)
C26 0.0192(8) 0.0205(7) 0.0235(7) -0.0021(6) 0.0019(6) -0.0026(6)
C27 0.0187(8) 0.0239(7) 0.0192(7) -0.0069(6) -0.0007(5) -0.0008(6)
O28 0.0269(6) 0.0229(5) 0.0293(6) -0.0059(4) -0.0015(4) -0.0096(4)
C29 0.0319(9) 0.0225(8) 0.0340(9) -0.0083(7) -0.0084(7) -0.0067(7)
O30 0.0241(6) 0.0189(5) 0.0191(5) -0.0053(4) 0.0002(4) 0.0013(4)

loop_
_atom_type_symbol
_atom_type_description
_atom_type_scat_dispersion_real
_atom_type_scat_dispersion_imag
_atom_type_scat_source
C C 0.0181 0.0091 'International Tables Vol C Tables 4.2.6.8 and 6.1.1.4'
H H 0.0000 0.0000 'International Tables Vol C Tables 4.2.6.8 and 6.1.1.4'
N N 0.0311 0.0180 'International Tables Vol C Tables 4.2.6.8 and 6.1.1.4'
O O 0.0492 0.0322 'International Tables Vol C Tables 4.2.6.8 and 6.1.1.4'

loop_
_geom_angle_atom_site_label_1
_geom_angle_atom_site_label_2
_geom_angle_atom_site_label_3
_geom_angle_site_symmetry_1
_geom_angle_site_symmetry_3
_geom_angle
_geom_angle_publ_flag
N2 C1 C6 . . 106.68(11) ?
N2 C1 C8 . . 107.79(11) ?
C6 C1 C8 . . 106.12(11) ?
N2 C1 H1 . . 112.0 ?
C6 C1 H1 . . 112.0 ?
C8 C1 H1 . . 112.0 ?
C3 N2 C21 . . 123.95(12) ?
C3 N2 C1 . . 115.85(11) ?
C21 N2 C1 . . 119.96(11) ?
O30 C3 N2 . . 125.58(12) ?
O30 C3 C4 . . 124.51(12) ?
N2 C3 C4 . . 109.89(11) ?
N5 C4 C9 . . 110.11(11) ?
N5 C4 C3 . . 108.07(10) ?
C9 C4 C3 . . 111.77(11) ?
N5 C4 C7 . . 107.65(10) ?
C9 C4 C7 . . 113.68(11) ?
C3 C4 C7 . . 105.25(11) ?
C6 N5 C4 . . 112.30(11) ?
N5 C6 C15 . . 121.31(12) ?
N5 C6 C1 . . 116.26(12) ?
C15 C6 C1 . . 122.43(12) ?
C8 C7 C4 . . 109.57(11) ?
C8 C7 H7B . . 109.8 ?
C4 C7 H7B . . 109.8 ?
C8 C7 H7A . . 109.8 ?
C4 C7 H7A . . 109.8 ?
H7B C7 H7A . . 108.2 ?
C7 C8 C1 . . 107.33(11) ?
C7 C8 H8A . . 110.2 ?
C1 C8 H8A . . 110.2 ?
C7 C8 H8B . . 110.2 ?
C1 C8 H8B . . 110.2 ?
H8A C8 H8B . . 108.5 ?
C10 C9 C14 . . 117.80(13) ?
C10 C9 C4 . . 122.53(13) ?
C14 C9 C4 . . 119.66(12) ?
C9 C10 C11 . . 121.05(14) ?
C9 C10 H10 . . 119.5 ?
C11 C10 H10 . . 119.5 ?
C12 C11 C10 . . 120.35(14) ?
C12 C11 H11 . . 119.8 ?
C10 C11 H11 . . 119.8 ?
C11 C12 C13 . . 119.34(14) ?
C11 C12 H12 . . 120.3 ?
C13 C12 H12 . . 120.3 ?
C12 C13 C14 . . 119.95(14) ?
C12 C13 H13 . . 120.0 ?
C14 C13 H13 . . 120.0 ?
C13 C14 C9 . . 121.49(13) ?
C13 C14 H14 . . 119.3 ?
C9 C14 H14 . . 119.3 ?
C20 C15 C16 . . 118.74(13) ?
C20 C15 C6 . . 121.48(13) ?
C16 C15 C6 . . 119.75(12) ?
C17 C16 C15 . . 120.75(14) ?
C17 C16 H16 . . 119.6 ?
C15 C16 H16 . . 119.6 ?
C16 C17 C18 . . 119.89(15) ?
C16 C17 H17 . . 120.1 ?
C18 C17 H17 . . 120.1 ?
C19 C18 C17 . . 119.93(14) ?
C19 C18 H18 . . 120.0 ?
C17 C18 H18 . . 120.0 ?
C18 C19 C20 . . 120.23(14) ?
C18 C19 H19 . . 119.9 ?
C20 C19 H19 . . 119.9 ?
C19 C20 C15 . . 120.42(15) ?
C19 C20 H20 . . 119.8 ?
C15 C20 H20 . . 119.8 ?
N2 C21 C22 . . 112.07(11) ?
N2 C21 H21B . . 109.2 ?
C22 C21 H21B . . 109.2 ?
N2 C21 H21A . . 109.2 ?
C22 C21 H21A . . 109.2 ?
H21B C21 H21A . . 107.9 ?
C23 C22 C27 . . 118.15(13) ?
C23 C22 C21 . . 121.17(12) ?
C27 C22 C21 . . 120.68(12) ?
C24 C23 C22 . . 121.73(13) ?
C24 C23 H23 . . 119.1 ?
C22 C23 H23 . . 119.1 ?
C23 C24 C25 . . 119.11(13) ?
C23 C24 H24 . . 120.4 ?
C25 C24 H24 . . 120.4 ?
O28 C25 C26 . . 115.66(13) ?
O28 C25 C24 . . 124.54(13) ?
C26 C25 C24 . . 119.80(13) ?
C27 C26 C25 . . 120.19(13) ?
C27 C26 H26 . . 119.9 ?
C25 C26 H26 . . 119.9 ?
C26 C27 C22 . . 121.01(13) ?
C26 C27 H27 . . 119.5 ?
C22 C27 H27 . . 119.5 ?
C25 O28 C29 . . 117.06(11) ?
O28 C29 H29B . . 109.5 ?
O28 C29 H29C . . 109.5 ?
H29B C29 H29C . . 109.5 ?
O28 C29 H29A . . 109.5 ?
H29B C29 H29A . . 109.5 ?
H29C C29 H29A . . 109.5 ?

loop_
_geom_bond_atom_site_label_1
_geom_bond_atom_site_label_2
_geom_bond_site_symmetry_2
_geom_bond_distance
_geom_bond_publ_flag
C1 N2 . 1.4641(18) ?
C1 C6 . 1.5129(19) ?
C1 C8 . 1.5460(18) ?
C1 H1 . 1.0000 ?
N2 C3 . 1.3485(18) ?
N2 C21 . 1.4633(17) ?
C3 O30 . 1.2252(17) ?
C3 C4 . 1.5489(19) ?
C4 N5 . 1.4922(17) ?
C4 C9 . 1.5149(19) ?
C4 C7 . 1.5641(18) ?
N5 C6 . 1.2820(18) ?
C6 C15 . 1.4843(19) ?
C7 C8 . 1.5322(19) ?
C7 H7B . 0.9900 ?
C7 H7A . 0.9900 ?
C8 H8A . 0.9900 ?
C8 H8B . 0.9900 ?
C9 C10 . 1.387(2) ?
C9 C14 . 1.391(2) ?
C10 C11 . 1.391(2) ?
C10 H10 . 0.9500 ?
C11 C12 . 1.382(2) ?
C11 H11 . 0.9500 ?
C12 C13 . 1.384(2) ?
C12 H12 . 0.9500 ?
C13 C14 . 1.387(2) ?
C13 H13 . 0.9500 ?
C14 H14 . 0.9500 ?
C15 C20 . 1.394(2) ?
C15 C16 . 1.398(2) ?
C16 C17 . 1.386(2) ?
C16 H16 . 0.9500 ?
C17 C18 . 1.390(2) ?
C17 H17 . 0.9500 ?
C18 C19 . 1.383(2) ?
C18 H18 . 0.9500 ?
C19 C20 . 1.392(2) ?
C19 H19 . 0.9500 ?
C20 H20 . 0.9500 ?
C21 C22 . 1.5070(19) ?
C21 H21B . 0.9900 ?
C21 H21A . 0.9900 ?
C22 C23 . 1.393(2) ?
C22 C27 . 1.394(2) ?
C23 C24 . 1.393(2) ?
C23 H23 . 0.9500 ?
C24 C25 . 1.395(2) ?
C24 H24 . 0.9500 ?
C25 O28 . 1.3653(17) ?
C25 C26 . 1.393(2) ?
C26 C27 . 1.385(2) ?
C26 H26 . 0.9500 ?
C27 H27 . 0.9500 ?
O28 C29 . 1.4250(18) ?
C29 H29B . 0.9800 ?
C29 H29C . 0.9800 ?
C29 H29A . 0.9800 ?

loop_
_geom_hbond_atom_site_label_D
_geom_hbond_atom_site_label_H
_geom_hbond_atom_site_label_A
_geom_hbond_site_symmetry_A
_geom_hbond_distance_DH
_geom_hbond_distance_HA
_geom_hbond_distance_DA
_geom_hbond_angle_DHA
C19 H19 O28 2_656 0.95 2.51 3.457(2) 172
C13 H13 O30 1_455 0.95 2.56 3.368(2) 143
C29 H29A O30 2_566 0.98 2.50 3.383(2) 150
C8 H8A Cg2 2_567 0.99 2.96 3.906(2) 159
C21 H21A Cg1 2_666 0.99 2.56 3.411(2) 144

loop_
_geom_torsion_atom_site_label_1
_geom_torsion_atom_site_label_2
_geom_torsion_atom_site_label_3
_geom_torsion_atom_site_label_4
_geom_torsion_site_symmetry_1
_geom_torsion_site_symmetry_2
_geom_torsion_site_symmetry_3
_geom_torsion_site_symmetry_4
_geom_torsion
_geom_torsion_publ_flag
C6 C1 N2 C3 . . . . 51.84(15) ?
C8 C1 N2 C3 . . . . -61.78(15) ?
C6 C1 N2 C21 . . . . -133.60(12) ?
C8 C1 N2 C21 . . . . 112.78(13) ?
C21 N2 C3 O30 . . . . 4.4(2) ?
C1 N2 C3 O30 . . . . 178.72(12) ?
C21 N2 C3 C4 . . . . -174.13(11) ?
C1 N2 C3 C4 . . . . 0.19(16) ?
O30 C3 C4 N5 . . . . 126.98(13) ?
N2 C3 C4 N5 . . . . -54.46(14) ?
O30 C3 C4 C9 . . . . 5.66(18) ?
N2 C3 C4 C9 . . . . -175.79(11) ?
O30 C3 C4 C7 . . . . -118.21(14) ?
N2 C3 C4 C7 . . . . 60.35(13) ?
C9 C4 N5 C6 . . . . 176.59(11) ?
C3 C4 N5 C6 . . . . 54.24(14) ?
C7 C4 N5 C6 . . . . -58.98(14) ?
C4 N5 C6 C15 . . . . 178.84(11) ?
C4 N5 C6 C1 . . . . -0.01(16) ?
N2 C1 C6 N5 . . . . -53.75(15) ?
C8 C1 C6 N5 . . . . 61.00(15) ?
N2 C1 C6 C15 . . . . 127.41(13) ?
C8 C1 C6 C15 . . . . -117.83(13) ?
N5 C4 C7 C8 . . . . 55.29(14) ?
C9 C4 C7 C8 . . . . 177.54(11) ?
C3 C4 C7 C8 . . . . -59.81(13) ?
C4 C7 C8 C1 . . . . 2.67(14) ?
N2 C1 C8 C7 . . . . 56.69(14) ?
C6 C1 C8 C7 . . . . -57.31(13) ?
N5 C4 C9 C10 . . . . 134.06(13) ?
C3 C4 C9 C10 . . . . -105.81(15) ?
C7 C4 C9 C10 . . . . 13.18(18) ?
N5 C4 C9 C14 . . . . -46.41(16) ?
C3 C4 C9 C14 . . . . 73.72(15) ?
C7 C4 C9 C14 . . . . -167.29(12) ?
C14 C9 C10 C11 . . . . 1.8(2) ?
C4 C9 C10 C11 . . . . -178.69(13) ?
C9 C10 C11 C12 . . . . -1.2(2) ?
C10 C11 C12 C13 . . . . 0.0(2) ?
C11 C12 C13 C14 . . . . 0.7(2) ?
C12 C13 C14 C9 . . . . -0.1(2) ?
C10 C9 C14 C13 . . . . -1.1(2) ?
C4 C9 C14 C13 . . . . 179.33(13) ?
N5 C6 C15 C20 . . . . 153.12(13) ?
C1 C6 C15 C20 . . . . -28.10(19) ?
N5 C6 C15 C16 . . . . -25.04(19) ?
C1 C6 C15 C16 . . . . 153.74(13) ?
C20 C15 C16 C17 . . . . 0.8(2) ?
C6 C15 C16 C17 . . . . 178.97(13) ?
C15 C16 C17 C18 . . . . -0.4(2) ?
C16 C17 C18 C19 . . . . -0.9(2) ?
C17 C18 C19 C20 . . . . 1.9(2) ?
C18 C19 C20 C15 . . . . -1.5(2) ?
C16 C15 C20 C19 . . . . 0.2(2) ?
C6 C15 C20 C19 . . . . -177.95(13) ?
C3 N2 C21 C22 . . . . -129.16(13) ?
C1 N2 C21 C22 . . . . 56.75(16) ?
N2 C21 C22 C23 . . . . 59.17(17) ?
N2 C21 C22 C27 . . . . -121.48(14) ?
C27 C22 C23 C24 . . . . 0.2(2) ?
C21 C22 C23 C24 . . . . 179.53(12) ?
C22 C23 C24 C25 . . . . -0.5(2) ?
C23 C24 C25 O28 . . . . -179.64(13) ?
C23 C24 C25 C26 . . . . 0.3(2) ?
O28 C25 C26 C27 . . . . -179.72(12) ?
C24 C25 C26 C27 . . . . 0.3(2) ?
C25 C26 C27 C22 . . . . -0.7(2) ?
C23 C22 C27 C26 . . . . 0.5(2) ?
C21 C22 C27 C26 . . . . -178.88(13) ?
C26 C25 O28 C29 . . . . 170.61(13) ?
C24 C25 O28 C29 . . . . -9.5(2) ?
